data_7017934
loop_
_publ_author_name
'Wirth, Stefan'
'Barth, Florian'
'Lorenz, Ingo-Peter'

_publ_section_title
;
 1,4-Bis(4-nitrosophenyl)piperazine: novel bridging ligand in dinuclear
 complexes of rhodium(iii) and iridium(iii).
;
_journal_issue 7
_journal_name_full 'Dalton transactions (Cambridge, England : 2003)'
_journal_page_first 2176
_journal_page_last 2186
_journal_paper_doi 10.1039/c1dt11696g
_journal_volume 41
_journal_year 2012
_chemical_formula_moiety 'C36 H46 I4 Ir2 N4 O2, C H2 Cl2'
_chemical_formula_sum 'C37 H48 Cl2 I4 Ir2 N4 O2'
_chemical_formula_weight 1543.760
_chemical_name_systematic
;
[my2-(1,4-bis(4-nitrosophenyl)piperazin-N,N)bis
((eta5-pentamethyl-cyclopentadienyl)-diiodido-iridium(III))]
;
_chemical_properties_physical moisture-sensitive
_space_group_IT_number 15
_symmetry_cell_setting monoclinic
_symmetry_Int_Tables_number 15
_symmetry_space_group_name_Hall '-C 2yc'
_symmetry_space_group_name_H-M 'C 1 2/c 1'
_atom_sites_solution_hydrogens geom
_atom_sites_solution_primary direct
_atom_sites_solution_secondary difmap
_audit_creation_date 20-Oct-09
_audit_creation_method SHELXL-97
_cell_angle_alpha 90.00
_cell_angle_beta 101.264(3)
_cell_angle_gamma 90.00
_cell_formula_units_Z 4
_cell_length_a 27.9917(12)
_cell_length_b 11.4311(8)
_cell_length_c 14.4137(8)
_cell_measurement_reflns_used 7643
_cell_measurement_temperature 200(2)
_cell_measurement_theta_max 25.350
_cell_measurement_theta_min 3.134
_cell_volume 4523.2(5)
_computing_cell_refinement 'HKL Scalepack (Otwinowski & Minor 1997)'
_computing_data_collection 'Collect (Bruker AXS BV, 1997-2004)'
_computing_data_reduction 'HKL Denzo and Scalepack (Otwinowski & Minor 1997)'
_computing_molecular_graphics
;
Ortep-3 for Windows: L. J. Farrugia, J. Appl. Cryst. 1997, 30, 565
;
_computing_structure_refinement 'SHELXL-97 (Sheldrick, 1997)'
_computing_structure_solution 'SHELXS-97 (Sheldrick, 1990)'
_diffrn_ambient_temperature 200(2)
_diffrn_detector_area_resol_mean 9
_diffrn_measured_fraction_theta_full 0.991
_diffrn_measured_fraction_theta_max 0.991
_diffrn_measurement_device '95mm CCD camera on \k-goniostat'
_diffrn_measurement_device_type KappaCCD
_diffrn_measurement_method 'CCD; rotation images; thick slices'
_diffrn_radiation_collimation 0.25
_diffrn_radiation_monochromator graphite
_diffrn_radiation_probe x-ray
_diffrn_radiation_type MoK\a
_diffrn_radiation_wavelength 0.71073
_diffrn_reflns_av_R_equivalents 0.0969
_diffrn_reflns_av_sigmaI/netI 0.0613
_diffrn_reflns_limit_h_max 33
_diffrn_reflns_limit_h_min -33
_diffrn_reflns_limit_k_max 13
_diffrn_reflns_limit_k_min -13
_diffrn_reflns_limit_l_max 17
_diffrn_reflns_limit_l_min -17
_diffrn_reflns_number 28982
_diffrn_reflns_theta_full 25.37
_diffrn_reflns_theta_max 25.37
_diffrn_reflns_theta_min 3.35
_diffrn_source 'rotating anode X-ray tube'
_diffrn_source_current 55.00
_diffrn_source_power 3.025
_diffrn_source_voltage 55.00
_exptl_absorpt_coefficient_mu 8.761
_exptl_absorpt_correction_T_max 0.9170
_exptl_absorpt_correction_T_min 0.7026
_exptl_absorpt_correction_type multi-scan
_exptl_absorpt_process_details
;
Sheldrick, G.M. SADABS. Version 2. Multi-Scan Absorption Correction.
University of Goettingen, Germany, 2001
;
_exptl_crystal_colour black
_exptl_crystal_density_diffrn 2.2670
_exptl_crystal_density_method 'not measured'
_exptl_crystal_description rod
_exptl_crystal_F_000 2856
_exptl_crystal_recrystallization_method 'slow isothermic diffusion of n-pentane into a nearly saturated solution in DCM'
_exptl_crystal_size_max 0.14
_exptl_crystal_size_mid 0.03
_exptl_crystal_size_min 0.01
_platon_squeeze_details
;
The unit cell contains 4 additional molecules (1 per asymmetric unit)
of CH2Cl2 which have been treated as diffuse contribution to the overall
scattering without specific atom positions by SQUEEZE/PLATON.
;
_refine_diff_density_max 0.707
_refine_diff_density_min -0.632
_refine_diff_density_rms 0.161
_refine_ls_extinction_method none
_refine_ls_goodness_of_fit_ref 1.049
_refine_ls_hydrogen_treatment constr
_refine_ls_matrix_type full
_refine_ls_number_parameters 222
_refine_ls_number_reflns 4118
_refine_ls_number_restraints 0
_refine_ls_restrained_S_all 1.049
_refine_ls_R_factor_all 0.0643
_refine_ls_R_factor_gt 0.0394
_refine_ls_shift/su_max 0.000
_refine_ls_shift/su_mean 0.000
_refine_ls_structure_factor_coef Fsqd
_refine_ls_weighting_details 'calc w=1/[\s^2^(Fo^2^)+(0.0248P)^2^+3.0807P] where P=(Fo^2^+2Fc^2^)/3'
_refine_ls_weighting_scheme calc
_refine_ls_wR_factor_gt 0.0713
_refine_ls_wR_factor_ref 0.0779
_reflns_number_gt 3095
_reflns_number_total 4118
_reflns_threshold_expression >2sigma(I)
_cod_data_source_file c1dt11696g.txt
_cod_data_source_block 7c_CCDC-000000
_cod_original_cell_volume 4523.2(4)
_cod_original_sg_symbol_Hall -C2yc
_cod_original_sg_symbol_H-M 'C 2/c'
_cod_database_code 7017934
_kl_diffrn_measurement_scan_angle phi/omega-scan
_kl_diffrn_measurement_scan_step_degree 2.0
_kl_diffrn_measurement_scan_time_per_degree 60
_kl_diffrn_measurement_detector_distance 30

loop_
_symmetry_equiv_pos_as_xyz
'x, y, z'
'-x, y, -z+1/2'
'x+1/2, y+1/2, z'
'-x+1/2, y+1/2, -z+1/2'
'-x, -y, -z'
'x, -y, z-1/2'
'-x+1/2, -y+1/2, -z'
'x+1/2, -y+1/2, z-1/2'

loop_
_atom_site_label
_atom_site_type_symbol
_atom_site_fract_x
_atom_site_fract_y
_atom_site_fract_z
_atom_site_U_iso_or_equiv
_atom_site_adp_type
_atom_site_occupancy
_atom_site_symmetry_multiplicity
_atom_site_calc_flag
_atom_site_refinement_flags
Ir1 Ir -0.158781(10) 0.73187(3) -0.28016(2) 0.03246(11) Uani 1 1 d .
I1 I -0.127876(17) 0.76102(5) -0.44574(3) 0.04320(16) Uani 1 1 d .
I2 I -0.180050(18) 0.96328(5) -0.28117(4) 0.04600(17) Uani 1 1 d .
O1 O -0.05544(18) 0.7018(5) -0.2489(4) 0.0487(15) Uani 1 1 d .
N1 N -0.0165(2) 0.9253(6) 0.1493(4) 0.0419(17) Uani 1 1 d .
N2 N -0.0869(2) 0.7506(5) -0.2116(4) 0.0333(15) Uani 1 1 d .
C1 C -0.0347(3) 0.8889(7) 0.0603(5) 0.041(2) Uani 1 1 d .
C2 C -0.0028(2) 0.8362(7) 0.0061(5) 0.042(2) Uani 1 1 d .
H2 H 0.0311 0.8307 0.0321 0.050 Uiso 1 1 calc R
C3 C -0.0201(3) 0.7944(7) -0.0813(5) 0.0376(19) Uani 1 1 d .
H3 H 0.0022 0.7617 -0.1162 0.045 Uiso 1 1 calc R
C4 C -0.0696(2) 0.7973(7) -0.1225(5) 0.0358(19) Uani 1 1 d .
C5 C -0.1012(3) 0.8518(7) -0.0714(5) 0.040(2) Uani 1 1 d .
H5 H -0.1349 0.8579 -0.0987 0.047 Uiso 1 1 calc R
C6 C -0.0842(3) 0.8967(7) 0.0181(5) 0.0400(19) Uani 1 1 d .
H6 H -0.1063 0.9332 0.0514 0.048 Uiso 1 1 calc R
C7 C -0.0468(3) 0.9758(8) 0.2124(5) 0.044(2) Uani 1 1 d .
H7A H -0.0817 0.9661 0.1835 0.053 Uiso 1 1 calc R
H7B H -0.0400 1.0605 0.2208 0.053 Uiso 1 1 calc R
C8 C 0.0360(2) 0.9152(7) 0.1924(5) 0.0397(19) Uani 1 1 d .
H8A H 0.0557 0.9511 0.1498 0.048 Uiso 1 1 calc R
H8B H 0.0450 0.8316 0.2003 0.048 Uiso 1 1 calc R
C9 C -0.1685(3) 0.5813(7) -0.1929(5) 0.040(2) Uani 1 1 d .
C10 C -0.1742(2) 0.5466(7) -0.2899(4) 0.0305(17) Uani 1 1 d .
C11 C -0.2166(2) 0.6053(7) -0.3427(5) 0.0341(18) Uani 1 1 d .
C12 C -0.2353(2) 0.6806(7) -0.2804(5) 0.0353(18) Uani 1 1 d .
C13 C -0.2058(3) 0.6658(7) -0.1869(5) 0.0388(19) Uani 1 1 d .
C14 C -0.1307(3) 0.5336(8) -0.1115(6) 0.053(2) Uani 1 1 d .
H14A H -0.1445 0.4675 -0.0825 0.079 Uiso 1 1 calc R
H14B H -0.1212 0.5952 -0.0642 0.079 Uiso 1 1 calc R
H14C H -0.1020 0.5074 -0.1354 0.079 Uiso 1 1 calc R
C15 C -0.1447(3) 0.4541(7) -0.3285(6) 0.051(2) Uani 1 1 d .
H15A H -0.1152 0.4368 -0.2814 0.076 Uiso 1 1 calc R
H15B H -0.1355 0.4829 -0.3866 0.076 Uiso 1 1 calc R
H15C H -0.1642 0.3828 -0.3423 0.076 Uiso 1 1 calc R
C16 C -0.2386(3) 0.5832(7) -0.4440(5) 0.042(2) Uani 1 1 d .
H16A H -0.2628 0.5205 -0.4482 0.063 Uiso 1 1 calc R
H16B H -0.2130 0.5597 -0.4780 0.063 Uiso 1 1 calc R
H16C H -0.2544 0.6547 -0.4724 0.063 Uiso 1 1 calc R
C17 C -0.2796(3) 0.7549(8) -0.3038(6) 0.050(2) Uani 1 1 d .
H17A H -0.2859 0.7741 -0.3714 0.074 Uiso 1 1 calc R
H17B H -0.2746 0.8272 -0.2666 0.074 Uiso 1 1 calc R
H17C H -0.3076 0.7124 -0.2888 0.074 Uiso 1 1 calc R
C18 C -0.2177(3) 0.7176(8) -0.0976(5) 0.051(2) Uani 1 1 d .
H18A H -0.2263 0.8003 -0.1083 0.076 Uiso 1 1 calc R
H18B H -0.1892 0.7110 -0.0461 0.076 Uiso 1 1 calc R
H18C H -0.2451 0.6753 -0.0805 0.076 Uiso 1 1 calc R

loop_
_atom_site_aniso_label
_atom_site_aniso_U_11
_atom_site_aniso_U_22
_atom_site_aniso_U_33
_atom_site_aniso_U_23
_atom_site_aniso_U_13
_atom_site_aniso_U_12
Ir1 0.03032(16) 0.0390(2) 0.02815(16) -0.00187(14) 0.00595(12) -0.00177(13)
I1 0.0396(3) 0.0596(4) 0.0315(3) -0.0013(2) 0.0096(2) -0.0092(2)
I2 0.0403(3) 0.0409(4) 0.0553(4) -0.0017(3) 0.0054(2) 0.0029(2)
O1 0.039(3) 0.067(4) 0.039(3) -0.011(3) 0.004(3) 0.012(3)
N1 0.037(3) 0.047(5) 0.037(4) -0.006(3) -0.002(3) 0.004(3)
N2 0.030(3) 0.037(4) 0.034(3) -0.001(3) 0.010(3) 0.006(3)
C1 0.041(4) 0.042(5) 0.036(5) -0.008(4) 0.000(4) 0.004(4)
C2 0.023(4) 0.057(6) 0.043(5) -0.007(4) 0.002(4) 0.007(4)
C3 0.032(4) 0.045(5) 0.036(4) -0.006(4) 0.007(3) 0.004(4)
C4 0.028(4) 0.042(5) 0.037(4) -0.003(4) 0.005(3) 0.005(3)
C5 0.033(4) 0.050(6) 0.036(5) -0.003(4) 0.007(4) 0.001(4)
C6 0.036(4) 0.045(5) 0.039(5) -0.002(4) 0.006(3) 0.012(4)
C7 0.043(4) 0.053(6) 0.035(4) -0.012(4) 0.003(4) 0.016(4)
C8 0.039(4) 0.041(5) 0.036(5) 0.001(4) 0.000(3) 0.001(4)
C9 0.036(4) 0.051(6) 0.033(5) 0.007(4) 0.007(3) -0.002(4)
C10 0.029(4) 0.043(5) 0.022(4) 0.008(3) 0.012(3) -0.007(3)
C11 0.031(4) 0.036(5) 0.035(4) -0.001(4) 0.007(3) -0.013(3)
C12 0.025(4) 0.037(5) 0.043(5) 0.004(4) 0.007(3) -0.008(3)
C13 0.036(4) 0.047(6) 0.036(4) -0.001(4) 0.014(4) -0.014(4)
C14 0.051(5) 0.056(6) 0.052(5) 0.012(5) 0.012(4) 0.007(4)
C15 0.064(5) 0.036(5) 0.054(5) -0.003(4) 0.021(5) 0.003(4)
C16 0.043(4) 0.046(6) 0.036(5) -0.006(4) 0.007(4) -0.009(4)
C17 0.034(4) 0.065(7) 0.051(5) 0.002(5) 0.013(4) -0.006(4)
C18 0.063(5) 0.061(6) 0.034(5) -0.006(4) 0.023(4) -0.006(5)

loop_
_atom_type_symbol
_atom_type_description
_atom_type_scat_dispersion_real
_atom_type_scat_dispersion_imag
_atom_type_scat_source
C C 0.0033 0.0016 'International Tables Vol C Tables 4.2.6.8 and 6.1.1.4'
H H 0.0000 0.0000 'International Tables Vol C Tables 4.2.6.8 and 6.1.1.4'
I I -0.4742 1.8119 'International Tables Vol C Tables 4.2.6.8 and 6.1.1.4'
Ir Ir -1.4442 7.9887 'International Tables Vol C Tables 4.2.6.8 and 6.1.1.4'
N N 0.0061 0.0033 'International Tables Vol C Tables 4.2.6.8 and 6.1.1.4'
O O 0.0106 0.0060 'International Tables Vol C Tables 4.2.6.8 and 6.1.1.4'
Cl Cl 0.1484 0.1585 'International Tables Vol C Tables 4.2.6.8 and 6.1.1.4'

loop_
_exptl_crystal_face_index_h
_exptl_crystal_face_index_k
_exptl_crystal_face_index_l
_exptl_crystal_face_perp_dist
0 1 0 0.005000
0 -1 0 0.005000
1 0 0 0.030000
-1 0 0 0.001000
-1 0 3 0.078000
1 0 -4 0.065000

loop_
_geom_angle_atom_site_label_1
_geom_angle_atom_site_label_2
_geom_angle_atom_site_label_3
_geom_angle
_geom_angle_site_symmetry_1
_geom_angle_site_symmetry_3
N2 Ir1 C10 107.2(2) . .
N2 Ir1 C9 91.5(2) . .
C10 Ir1 C9 38.5(3) . .
N2 Ir1 C13 112.7(3) . .
C10 Ir1 C13 64.3(3) . .
C9 Ir1 C13 38.4(3) . .
N2 Ir1 C12 151.0(3) . .
C10 Ir1 C12 63.9(3) . .
C9 Ir1 C12 64.1(3) . .
C13 Ir1 C12 38.3(3) . .
N2 Ir1 C11 145.3(3) . .
C10 Ir1 C11 38.4(3) . .
C9 Ir1 C11 63.8(3) . .
C13 Ir1 C11 63.2(3) . .
C12 Ir1 C11 37.2(3) . .
N2 Ir1 I2 95.36(17) . .
C10 Ir1 I2 156.23(17) . .
C9 Ir1 I2 136.2(2) . .
C13 Ir1 I2 100.5(2) . .
C12 Ir1 I2 92.7(2) . .
C11 Ir1 I2 119.4(2) . .
N2 Ir1 I1 87.73(16) . .
C10 Ir1 I1 99.06(17) . .
C9 Ir1 I1 134.6(2) . .
C13 Ir1 I1 156.2(2) . .
C12 Ir1 I1 120.3(2) . .
C11 Ir1 I1 93.14(19) . .
I2 Ir1 I1 89.019(19) . .
C1 N1 C7 123.3(6) . .
C1 N1 C8 122.2(6) . .
C7 N1 C8 114.5(6) . .
O1 N2 C4 114.9(5) . .
O1 N2 Ir1 116.7(4) . .
C4 N2 Ir1 127.8(5) . .
N1 C1 C6 123.4(7) . .
N1 C1 C2 119.2(6) . .
C6 C1 C2 117.4(7) . .
C3 C2 C1 120.7(7) . .
C3 C2 H2 119.6 . .
C1 C2 H2 119.6 . .
C2 C3 C4 122.4(7) . .
C2 C3 H3 118.8 . .
C4 C3 H3 118.8 . .
N2 C4 C3 121.5(6) . .
N2 C4 C5 120.9(6) . .
C3 C4 C5 117.5(7) . .
C6 C5 C4 121.1(7) . .
C6 C5 H5 119.5 . .
C4 C5 H5 119.5 . .
C5 C6 C1 120.8(7) . .
C5 C6 H6 119.6 . .
C1 C6 H6 119.6 . .
N1 C7 C8 110.0(6) . 2
N1 C7 H7A 109.7 . .
C8 C7 H7A 109.7 2 .
N1 C7 H7B 109.7 . .
C8 C7 H7B 109.7 2 .
H7A C7 H7B 108.2 . .
N1 C8 C7 110.5(6) . 2
N1 C8 H8A 109.5 . .
C7 C8 H8A 109.5 2 .
N1 C8 H8B 109.5 . .
C7 C8 H8B 109.5 2 .
H8A C8 H8B 108.1 . .
C10 C9 C13 107.5(6) . .
C10 C9 C14 125.6(7) . .
C13 C9 C14 126.8(7) . .
C10 C9 Ir1 70.0(4) . .
C13 C9 Ir1 71.3(4) . .
C14 C9 Ir1 125.6(5) . .
C9 C10 C11 108.0(6) . .
C9 C10 C15 126.0(7) . .
C11 C10 C15 125.6(6) . .
C9 C10 Ir1 71.4(5) . .
C11 C10 Ir1 73.2(4) . .
C15 C10 Ir1 126.3(5) . .
C12 C11 C10 108.4(6) . .
C12 C11 C16 126.2(7) . .
C10 C11 C16 125.2(7) . .
C12 C11 Ir1 71.2(4) . .
C10 C11 Ir1 68.4(4) . .
C16 C11 Ir1 129.5(5) . .
C11 C12 C13 107.8(6) . .
C11 C12 C17 126.8(7) . .
C13 C12 C17 125.2(7) . .
C11 C12 Ir1 71.6(4) . .
C13 C12 Ir1 69.8(4) . .
C17 C12 Ir1 127.7(5) . .
C9 C13 C12 108.1(7) . .
C9 C13 C18 126.7(7) . .
C12 C13 C18 124.6(7) . .
C9 C13 Ir1 70.3(4) . .
C12 C13 Ir1 71.9(4) . .
C18 C13 Ir1 130.2(6) . .
C9 C14 H14A 109.5 . .
C9 C14 H14B 109.5 . .
H14A C14 H14B 109.5 . .
C9 C14 H14C 109.5 . .
H14A C14 H14C 109.5 . .
H14B C14 H14C 109.5 . .
C10 C15 H15A 109.5 . .
C10 C15 H15B 109.5 . .
H15A C15 H15B 109.5 . .
C10 C15 H15C 109.5 . .
H15A C15 H15C 109.5 . .
H15B C15 H15C 109.5 . .
C11 C16 H16A 109.5 . .
C11 C16 H16B 109.5 . .
H16A C16 H16B 109.5 . .
C11 C16 H16C 109.5 . .
H16A C16 H16C 109.5 . .
H16B C16 H16C 109.5 . .
C12 C17 H17A 109.5 . .
C12 C17 H17B 109.5 . .
H17A C17 H17B 109.5 . .
C12 C17 H17C 109.5 . .
H17A C17 H17C 109.5 . .
H17B C17 H17C 109.5 . .
C13 C18 H18A 109.5 . .
C13 C18 H18B 109.5 . .
H18A C18 H18B 109.5 . .
C13 C18 H18C 109.5 . .
H18A C18 H18C 109.5 . .
H18B C18 H18C 109.5 . .

loop_
_geom_bond_atom_site_label_1
_geom_bond_atom_site_label_2
_geom_bond_distance
_geom_bond_site_symmetry_2
Ir1 N2 2.072(6) .
Ir1 C10 2.161(8) .
Ir1 C9 2.180(8) .
Ir1 C13 2.192(7) .
Ir1 C12 2.220(7) .
Ir1 C11 2.225(7) .
Ir1 I2 2.7109(7) .
Ir1 I1 2.7132(6) .
O1 N2 1.250(7) .
N1 C1 1.351(9) .
N1 C7 1.476(9) .
N1 C8 1.483(9) .
N2 C4 1.387(9) .
C1 C6 1.402(10) .
C1 C2 1.431(10) .
C2 C3 1.345(10) .
C2 H2 0.9500 .
C3 C4 1.397(9) .
C3 H3 0.9500 .
C4 C5 1.404(10) .
C5 C6 1.383(10) .
C5 H5 0.9500 .
C6 H6 0.9500 .
C7 C8 1.515(10) 2
C7 H7A 0.9900 .
C7 H7B 0.9900 .
C8 C7 1.515(10) 2
C8 H8A 0.9900 .
C8 H8B 0.9900 .
C9 C10 1.432(10) .
C9 C13 1.438(11) .
C9 C14 1.519(10) .
C10 C11 1.443(10) .
C10 C15 1.513(11) .
C11 C12 1.416(10) .
C11 C16 1.491(9) .
C12 C13 1.447(10) .
C12 C17 1.487(11) .
C13 C18 1.510(10) .
C14 H14A 0.9800 .
C14 H14B 0.9800 .
C14 H14C 0.9800 .
C15 H15A 0.9800 .
C15 H15B 0.9800 .
C15 H15C 0.9800 .
C16 H16A 0.9800 .
C16 H16B 0.9800 .
C16 H16C 0.9800 .
C17 H17A 0.9800 .
C17 H17B 0.9800 .
C17 H17C 0.9800 .
C18 H18A 0.9800 .
C18 H18B 0.9800 .
C18 H18C 0.9800 .

loop_
_geom_torsion_atom_site_label_1
_geom_torsion_atom_site_label_2
_geom_torsion_atom_site_label_3
_geom_torsion_atom_site_label_4
_geom_torsion
_geom_torsion_site_symmetry_4
C10 Ir1 N2 O1 58.2(6) .
C9 Ir1 N2 O1 94.0(6) .
C13 Ir1 N2 O1 126.9(5) .
C12 Ir1 N2 O1 125.2(6) .
C11 Ir1 N2 O1 51.7(7) .
I2 Ir1 N2 O1 -129.4(5) .
I1 Ir1 N2 O1 -40.6(5) .
C10 Ir1 N2 C4 -112.2(6) .
C9 Ir1 N2 C4 -76.4(7) .
C13 Ir1 N2 C4 -43.5(7) .
C12 Ir1 N2 C4 -45.2(9) .
C11 Ir1 N2 C4 -118.7(7) .
I2 Ir1 N2 C4 60.2(6) .
I1 Ir1 N2 C4 149.0(6) .
C7 N1 C1 C6 0.9(13) .
C8 N1 C1 C6 179.5(7) .
C7 N1 C1 C2 -177.2(8) .
C8 N1 C1 C2 1.5(12) .
N1 C1 C2 C3 177.1(8) .
C6 C1 C2 C3 -1.1(13) .
C1 C2 C3 C4 -1.6(13) .
O1 N2 C4 C3 3.3(11) .
Ir1 N2 C4 C3 173.8(6) .
O1 N2 C4 C5 -178.2(7) .
Ir1 N2 C4 C5 -7.7(11) .
C2 C3 C4 N2 -178.1(8) .
C2 C3 C4 C5 3.4(12) .
N2 C4 C5 C6 178.9(7) .
C3 C4 C5 C6 -2.6(12) .
C4 C5 C6 C1 0.0(13) .
N1 C1 C6 C5 -176.2(8) .
C2 C1 C6 C5 1.8(12) .
C1 N1 C7 C8 130.0(8) 2
C8 N1 C7 C8 -48.8(8) 2
C1 N1 C8 C7 173.2(7) 2
C7 N1 C8 C7 -8.0(8) 2
N2 Ir1 C9 C10 -116.3(4) .
C13 Ir1 C9 C10 117.5(6) .
C12 Ir1 C9 C10 79.9(4) .
C11 Ir1 C9 C10 38.4(4) .
I2 Ir1 C9 C10 144.4(3) .
I1 Ir1 C9 C10 -28.1(5) .
N2 Ir1 C9 C13 126.2(4) .
C10 Ir1 C9 C13 -117.5(6) .
C12 Ir1 C9 C13 -37.6(4) .
C11 Ir1 C9 C13 -79.1(4) .
I2 Ir1 C9 C13 26.9(5) .
I1 Ir1 C9 C13 -145.6(4) .
N2 Ir1 C9 C14 3.8(7) .
C10 Ir1 C9 C14 120.1(8) .
C13 Ir1 C9 C14 -122.4(9) .
C12 Ir1 C9 C14 -160.0(8) .
C11 Ir1 C9 C14 158.5(8) .
I2 Ir1 C9 C14 -95.4(7) .
I1 Ir1 C9 C14 92.1(7) .
C13 C9 C10 C11 -2.8(8) .
C14 C9 C10 C11 175.3(7) .
Ir1 C9 C10 C11 -64.6(5) .
C13 C9 C10 C15 -176.4(7) .
C14 C9 C10 C15 1.7(12) .
Ir1 C9 C10 C15 121.8(7) .
C13 C9 C10 Ir1 61.8(5) .
C14 C9 C10 Ir1 -120.1(8) .
N2 Ir1 C10 C9 69.7(4) .
C13 Ir1 C10 C9 -37.7(4) .
C12 Ir1 C10 C9 -80.5(4) .
C11 Ir1 C10 C9 -116.3(6) .
I2 Ir1 C10 C9 -91.2(5) .
I1 Ir1 C10 C9 160.2(4) .
N2 Ir1 C10 C11 -174.0(4) .
C9 Ir1 C10 C11 116.3(6) .
C13 Ir1 C10 C11 78.5(4) .
C12 Ir1 C10 C11 35.8(4) .
I2 Ir1 C10 C11 25.0(7) .
I1 Ir1 C10 C11 -83.6(4) .
N2 Ir1 C10 C15 -51.8(6) .
C9 Ir1 C10 C15 -121.5(8) .
C13 Ir1 C10 C15 -159.2(7) .
C12 Ir1 C10 C15 158.0(7) .
C11 Ir1 C10 C15 122.2(8) .
I2 Ir1 C10 C15 147.3(5) .
I1 Ir1 C10 C15 38.7(6) .
C9 C10 C11 C12 3.2(8) .
C15 C10 C11 C12 176.8(7) .
Ir1 C10 C11 C12 -60.2(5) .
C9 C10 C11 C16 -172.7(7) .
C15 C10 C11 C16 0.9(11) .
Ir1 C10 C11 C16 123.9(7) .
C9 C10 C11 Ir1 63.4(5) .
C15 C10 C11 Ir1 -123.0(7) .
N2 Ir1 C11 C12 129.7(5) .
C10 Ir1 C11 C12 119.6(6) .
C9 Ir1 C11 C12 81.1(5) .
C13 Ir1 C11 C12 37.9(4) .
I2 Ir1 C11 C12 -49.1(5) .
I1 Ir1 C11 C12 -139.8(4) .
N2 Ir1 C11 C10 10.1(6) .
C9 Ir1 C11 C10 -38.5(4) .
C13 Ir1 C11 C10 -81.7(4) .
C12 Ir1 C11 C10 -119.6(6) .
I2 Ir1 C11 C10 -168.7(3) .
I1 Ir1 C11 C10 100.6(4) .
N2 Ir1 C11 C16 -108.4(7) .
C10 Ir1 C11 C16 -118.5(8) .
C9 Ir1 C11 C16 -157.0(8) .
C13 Ir1 C11 C16 159.8(8) .
C12 Ir1 C11 C16 121.9(9) .
I2 Ir1 C11 C16 72.8(7) .
I1 Ir1 C11 C16 -17.9(7) .
C10 C11 C12 C13 -2.3(8) .
C16 C11 C12 C13 173.6(7) .
Ir1 C11 C12 C13 -60.8(5) .
C10 C11 C12 C17 -177.7(7) .
C16 C11 C12 C17 -1.8(12) .
Ir1 C11 C12 C17 123.8(8) .
C10 C11 C12 Ir1 58.4(5) .
C16 C11 C12 Ir1 -125.7(7) .
N2 Ir1 C12 C11 -115.2(6) .
C10 Ir1 C12 C11 -37.0(4) .
C9 Ir1 C12 C11 -80.0(5) .
C13 Ir1 C12 C11 -117.7(7) .
I2 Ir1 C12 C11 138.7(4) .
I1 Ir1 C12 C11 48.3(5) .
N2 Ir1 C12 C13 2.5(8) .
C10 Ir1 C12 C13 80.8(5) .
C9 Ir1 C12 C13 37.7(5) .
C11 Ir1 C12 C13 117.7(7) .
I2 Ir1 C12 C13 -103.6(4) .
I1 Ir1 C12 C13 166.0(4) .
N2 Ir1 C12 C17 122.0(7) .
C10 Ir1 C12 C17 -159.8(8) .
C9 Ir1 C12 C17 157.2(8) .
C13 Ir1 C12 C17 119.5(9) .
C11 Ir1 C12 C17 -122.8(9) .
I2 Ir1 C12 C17 15.9(7) .
I1 Ir1 C12 C17 -74.5(7) .
C10 C9 C13 C12 1.4(8) .
C14 C9 C13 C12 -176.7(7) .
Ir1 C9 C13 C12 62.3(5) .
C10 C9 C13 C18 173.0(7) .
C14 C9 C13 C18 -5.1(13) .
Ir1 C9 C13 C18 -126.0(8) .
C10 C9 C13 Ir1 -61.0(5) .
C14 C9 C13 Ir1 121.0(8) .
C11 C12 C13 C9 0.6(8) .
C17 C12 C13 C9 176.1(7) .
Ir1 C12 C13 C9 -61.3(5) .
C11 C12 C13 C18 -171.3(7) .
C17 C12 C13 C18 4.2(12) .
Ir1 C12 C13 C18 126.8(8) .
C11 C12 C13 Ir1 61.9(5) .
C17 C12 C13 Ir1 -122.6(7) .
N2 Ir1 C13 C9 -61.0(5) .
C10 Ir1 C13 C9 37.8(4) .
C12 Ir1 C13 C9 117.7(6) .
C11 Ir1 C13 C9 80.8(5) .
I2 Ir1 C13 C9 -161.4(4) .
I1 Ir1 C13 C9 86.5(6) .
N2 Ir1 C13 C12 -178.7(4) .
C10 Ir1 C13 C12 -79.8(5) .
C9 Ir1 C13 C12 -117.7(6) .
C11 Ir1 C13 C12 -36.8(4) .
I2 Ir1 C13 C12 80.9(4) .
I1 Ir1 C13 C12 -31.1(8) .
N2 Ir1 C13 C18 60.9(8) .
C10 Ir1 C13 C18 159.7(8) .
C9 Ir1 C13 C18 121.9(9) .
C12 Ir1 C13 C18 -120.4(10) .
C11 Ir1 C13 C18 -157.2(8) .
I2 Ir1 C13 C18 -39.5(8) .
I1 Ir1 C13 C18 -151.6(5) .

loop_
_platon_squeeze_void_nr
_platon_squeeze_void_average_x
_platon_squeeze_void_average_y
_platon_squeeze_void_average_z
_platon_squeeze_void_volume
_platon_squeeze_void_count_electrons
_platon_squeeze_void_content
1 0.500 0.000 0.076 269 67 ' '
2 0.000 0.500 0.771 269 67 ' '
